data_7716021
loop_
_publ_author_name
'Ruiz-Bilbao, Estibaliz'
'Pache, Aroa'
'Barrenechea, Unai'
'Reinoso, Santiago'
'San Felices, Leire'
'Vivanco, Maria dM'
'Lezama, Luis'
'Artetxe, Be&#xf1;at'
'Guti&#xe9;rrez-Zorrilla, Juan M'

_publ_section_title
;
 Crystal-to-crystal polymerisation of monosubstituted
 [PW<sub>11</sub>O<sub>39</sub>Cu(H<sub>2</sub>O)]<sup>5-</sup>
 Keggin-type anions.
;
_journal_issue 21
_journal_name_full 'Dalton transactions (Cambridge, England : 2003)'
_journal_page_first 9042
_journal_page_last 9051
_journal_paper_doi 10.1039/d4dt00690a
_journal_volume 53
_journal_year 2024
_chemical_compound_source 'synthesis as described'
_chemical_formula_moiety 'Cu1 O39 P W11, C6 H4 Cu0.5 N O2, 5(C H6 N3)'
_chemical_formula_sum 'C11 H34 Cu1.5 N16 O41 P W11'
_chemical_formula_weight 3195.17
_space_group_IT_number 14
_space_group_name_Hall '-P 2ybc'
_space_group_name_H-M_alt 'P 1 21/c 1'
_symmetry_cell_setting monoclinic
_symmetry_Int_Tables_number 14
_symmetry_space_group_name_Hall '-P 2ybc'
_symmetry_space_group_name_H-M 'P 1 21/c 1'
_atom_sites_solution_hydrogens geom
_atom_sites_solution_primary direct
_atom_sites_solution_secondary difmap
_audit_update_record
;
2024-05-02 deposited with the CCDC.	2024-05-08 downloaded from the CCDC.
;
_cell_angle_alpha 90
_cell_angle_beta 93.780(3)
_cell_angle_gamma 90
_cell_formula_units_Z 4
_cell_length_a 13.0736(3)
_cell_length_b 19.0786(6)
_cell_length_c 20.5732(7)
_cell_measurement_reflns_used 14269
_cell_measurement_temperature 100(2)
_cell_measurement_theta_max 28.203
_cell_measurement_theta_min 2.072
_cell_measurement_wavelength 0.71073
_cell_volume 5120.3(3)
_computing_cell_refinement
;
        CrysAlisPro, Agilent Technologies,
        Version 1.171.36.24 (release 03-12-2012 CrysAlis171 .NET)
        (compiled Dec  3 2012,18:21:49)
;
_computing_data_collection
;
        CrysAlisPro, Agilent Technologies,
        Version 1.171.36.24 (release 03-12-2012 CrysAlis171 .NET)
        (compiled Dec  3 2012,18:21:49)
;
_computing_data_reduction
;
        CrysAlisPro, Agilent Technologies,
        Version 1.171.36.24 (release 03-12-2012 CrysAlis171 .NET)
        (compiled Dec  3 2012,18:21:49)
;
_computing_molecular_graphics 'Olex2 1.5 (Dolomanov et al., 2009)'
_computing_publication_material 'Olex2 1.5 (Dolomanov et al., 2009)'
_computing_structure_refinement 'SHELXL 2018/3 (Sheldrick, 2015)'
_computing_structure_solution 'olex2.solve (Bourhis et al., 2013)'
_diffrn_ambient_temperature 100(2)
_diffrn_detector 'CCD plate'
_diffrn_detector_area_resol_mean 16.2439
_diffrn_detector_type Eos
_diffrn_measured_fraction_theta_full 1
_diffrn_measured_fraction_theta_max 1
_diffrn_measurement_details
;
#__ type_ start__ end____ width___ exp.time_
  1 omega   40.00  118.00   1.0000   60.0000
omega____ theta____ kappa____ phi______ frames
    -       26.7767 -178.0000  150.0000 78

#__ type_ start__ end____ width___ exp.time_
  2 omega  -40.00   93.00   1.0000   60.0000
omega____ theta____ kappa____ phi______ frames
    -       26.7767  -19.0000  120.0000 133

#__ type_ start__ end____ width___ exp.time_
  3 omega   11.00   80.00   1.0000   60.0000
omega____ theta____ kappa____ phi______ frames
    -       26.7767  -99.0000 -120.0000 69

#__ type_ start__ end____ width___ exp.time_
  4 omega   73.00  100.00   1.0000   60.0000
omega____ theta____ kappa____ phi______ frames
    -       26.7767   19.0000   30.0000 27

#__ type_ start__ end____ width___ exp.time_
  5 omega   37.00   90.00   1.0000   60.0000
omega____ theta____ kappa____ phi______ frames
    -       26.7767  178.0000 -150.0000 53

#__ type_ start__ end____ width___ exp.time_
  6 omega   66.00  110.00   1.0000   60.0000
omega____ theta____ kappa____ phi______ frames
    -       26.7767  178.0000  -90.0000 44

#__ type_ start__ end____ width___ exp.time_
  7 omega   41.00   94.00   1.0000   60.0000
omega____ theta____ kappa____ phi______ frames
    -       26.7767  178.0000   90.0000 53

#__ type_ start__ end____ width___ exp.time_
  8 omega  -32.00   35.00   1.0000   60.0000
omega____ theta____ kappa____ phi______ frames
    -       26.7767   19.0000   30.0000 67

;
_diffrn_measurement_device '\k-geometry diffractometer'
_diffrn_measurement_device_type 'Agilent SuperNova'
_diffrn_measurement_method '\w scans'
_diffrn_orient_matrix_UB_11 -0.0327133
_diffrn_orient_matrix_UB_12 0.0285901
_diffrn_orient_matrix_UB_13 0.0064369
_diffrn_orient_matrix_UB_21 -0.0391422
_diffrn_orient_matrix_UB_22 -0.0148255
_diffrn_orient_matrix_UB_23 -0.0212723
_diffrn_orient_matrix_UB_31 -0.0188378
_diffrn_orient_matrix_UB_32 -0.018636
_diffrn_orient_matrix_UB_33 0.0264145
_diffrn_radiation_monochromator 'Multilayer optics'
_diffrn_radiation_probe x-ray
_diffrn_radiation_source 'Nova (Mo) X-ray micro-source'
_diffrn_radiation_type MoK\a
_diffrn_radiation_wavelength 0.71073
_diffrn_reflns_av_R_equivalents 0.0837
_diffrn_reflns_av_unetI/netI 0.0697
_diffrn_reflns_limit_h_max 15
_diffrn_reflns_limit_h_min -16
_diffrn_reflns_limit_k_max 18
_diffrn_reflns_limit_k_min -23
_diffrn_reflns_limit_l_max 25
_diffrn_reflns_limit_l_min -24
_diffrn_reflns_number 36597
_diffrn_reflns_theta_full 25.242
_diffrn_reflns_theta_max 25.997
_diffrn_reflns_theta_min 1.561
_diffrn_source_current 0.8
_diffrn_source_power 0.04
_diffrn_source_voltage 50
_exptl_absorpt_coefficient_mu 25.356
_exptl_absorpt_correction_T_max 1.00000
_exptl_absorpt_correction_T_min 0.47538
_exptl_absorpt_correction_type analytical
_exptl_absorpt_process_details
;
        CrysAlisPro, Agilent Technologies,
        Version 1.171.36.24 (release 03-12-2012 CrysAlis171 .NET)
        (compiled Dec  3 2012,18:21:49)
Analytical numeric absorption correction using a multifaceted crystal
                        model based on expressions derived by R.C. Clark & J.S.
        (Clark, R. C. & Reid, J. S. (1995). Acta Cryst. A51, 887-897)
;
_exptl_crystal_colour blue
_exptl_crystal_density_diffrn 4.145
_exptl_crystal_density_method 'not measured'
_exptl_crystal_description prismatic
_exptl_crystal_F_000 5650
_exptl_crystal_size_max 0.345
_exptl_crystal_size_mid 0.2518
_exptl_crystal_size_min 0.2351
_refine_diff_density_max 7.727
_refine_diff_density_min -4.213
_refine_diff_density_rms 0.520
_refine_ls_extinction_method none
_refine_ls_goodness_of_fit_ref 1.016
_refine_ls_hydrogen_treatment constr
_refine_ls_matrix_type full
_refine_ls_number_parameters 638
_refine_ls_number_reflns 10054
_refine_ls_number_restraints 62
_refine_ls_restrained_S_all 1.014
_refine_ls_R_factor_all 0.0994
_refine_ls_R_factor_gt 0.0740
_refine_ls_shift/su_max 0.000
_refine_ls_shift/su_mean 0.000
_refine_ls_structure_factor_coef Fsqd
_refine_ls_weighting_details 'w=1/[\s^2^(Fo^2^)+(0.0790P)^2^+476.9914P] where P=(Fo^2^+2Fc^2^)/3'
_refine_ls_weighting_scheme calc
_refine_ls_wR_factor_gt 0.1765
_refine_ls_wR_factor_ref 0.1971
_reflns_number_gt 7458
_reflns_number_total 10054
_reflns_threshold_expression >2sigma(I)
_cod_data_source_file d4dt00690a2.cif
_cod_data_source_block a2014166_ar624ht_100ktras165
_cod_depositor_comments 'Adding full bibliography for 7716020--7716022.cif.'
_cod_original_formula_sum 'C11 H34 Cu1.50 N16 O41 P W11'
_cod_database_code 7716021

loop_
_symmetry_equiv_pos_as_xyz
'x, y, z'
'-x, y+1/2, -z+1/2'
'-x, -y, -z'
'x, -y-1/2, z-1/2'

loop_
_atom_site_label
_atom_site_type_symbol
_atom_site_fract_x
_atom_site_fract_y
_atom_site_fract_z
_atom_site_U_iso_or_equiv
_atom_site_adp_type
_atom_site_occupancy
_atom_site_site_symmetry_order
_atom_site_calc_flag
_atom_site_refinement_flags_posn
_atom_site_refinement_flags_adp
_atom_site_refinement_flags_occupancy
_atom_site_disorder_assembly
_atom_site_disorder_group
W1 W 0.27460(8) -0.04407(6) 0.36120(5) 0.0368(3) Uani 1 1 d . . . . .
W2 W 0.12533(8) 0.10138(6) 0.32615(6) 0.0403(3) Uani 1 1 d . . . . .
W3 W 0.37764(9) 0.12236(6) 0.37255(6) 0.0396(3) Uani 1 1 d . . . . .
W4 W 0.19822(8) -0.11682(5) 0.20125(5) 0.0331(3) Uani 1 1 d . . . . .
W5 W 0.04788(7) 0.02743(5) 0.16341(6) 0.0351(3) Uani 1 1 d . . . . .
W6 W 0.16180(8) 0.20545(5) 0.17648(6) 0.0381(3) Uani 1 1 d . . . . .
W8 W 0.57157(8) 0.06988(6) 0.26246(5) 0.0371(3) Uani 1 1 d . . . . .
W10 W 0.50614(8) -0.00260(5) 0.11535(5) 0.0319(2) Uani 1 1 d . . . . .
W11 W 0.23209(8) -0.02062(5) 0.06214(5) 0.0308(2) Uani 1 1 d . . . . .
W12 W 0.34740(8) 0.15610(5) 0.07629(5) 0.0299(2) Uani 1 1 d . . . . .
P1 P 0.3082(3) 0.0534(2) 0.2158(2) 0.0091(9) Uani 1 1 d . . . . .
O1T O 0.2577(16) -0.1050(11) 0.4212(9) 0.050(5) Uani 1 1 d . . . . .
O2T O 0.0208(16) 0.1288(12) 0.3612(14) 0.068(7) Uani 1 1 d . . . . .
O3T O 0.4298(16) 0.1624(11) 0.4410(9) 0.047(5) Uani 1 1 d . . . . .
O4T O 0.1546(16) -0.2008(9) 0.2045(9) 0.045(5) Uani 1 1 d . . . . .
O5T O -0.0819(13) 0.0309(9) 0.1483(11) 0.048(5) Uani 1 1 d . . . . .
O6T O 0.0653(15) 0.2662(10) 0.1638(12) 0.055(5) Uani 1 1 d . U . . .
O8T O 0.6917(14) 0.0957(9) 0.2935(9) 0.042(5) Uani 1 1 d . . . . .
O9T O 0.524(2) -0.1874(15) 0.2648(12) 0.079(8) Uani 1 1 d . . . . .
O10T O 0.5848(14) -0.0229(10) 0.0548(9) 0.041(4) Uani 1 1 d . . . . .
O11T O 0.2115(15) -0.0484(9) -0.0161(9) 0.042(5) Uani 1 1 d . . . . .
O12 O 0.1526(13) 0.0120(9) 0.3681(9) 0.038(4) Uani 1 1 d . U . . .
O12T O 0.3715(16) 0.1870(9) 0.0018(9) 0.044(5) Uani 1 1 d . . . . .
O13 O 0.3486(15) 0.0291(10) 0.4074(9) 0.045(5) Uani 1 1 d . . . . .
O14 O 0.1975(13) -0.0849(8) 0.2885(9) 0.035(4) Uani 1 1 d . . . . .
O19 O 0.3932(13) -0.0734(9) 0.3243(9) 0.037(4) Uani 1 1 d . U . . .
O23 O 0.2357(16) 0.1432(9) 0.3800(9) 0.043(5) Uani 1 1 d . . . . .
O25 O 0.0610(12) 0.0506(9) 0.2542(10) 0.042(5) Uani 1 1 d . . . . .
O26 O 0.1401(14) 0.1752(9) 0.2622(11) 0.049(5) Uani 1 1 d . . . . .
O37 O 0.3794(13) 0.1932(9) 0.3092(9) 0.037(4) Uani 1 1 d . . . . .
O38 O 0.4949(12) 0.0828(8) 0.3347(8) 0.029(4) Uani 1 1 d . U . . .
O45 O 0.0672(12) -0.0685(9) 0.1866(9) 0.035(4) Uani 1 1 d . U . . .
O49 O 0.3374(14) -0.1269(8) 0.2109(9) 0.035(4) Uani 1 1 d . . . . .
O56 O 0.0876(13) 0.1210(9) 0.1494(9) 0.041(5) Uani 1 1 d . . . . .
O67 O 0.2705(14) 0.2605(8) 0.2084(10) 0.041(5) Uani 1 1 d . . . . .
O78 O 0.5191(12) 0.1587(8) 0.2297(8) 0.029(4) Uani 1 1 d . . . . .
O89 O 0.5745(14) -0.0296(10) 0.2813(8) 0.038(4) Uani 1 1 d . . . . .
O101 O 0.3729(12) -0.0329(9) 0.0800(8) 0.030(4) Uani 1 1 d . U . . .
O102 O 0.4541(12) 0.0904(8) 0.0898(8) 0.027(3) Uani 1 1 d . U . . .
O123 O 0.2821(12) 0.0566(8) 0.2884(8) 0.031(4) Uani 1 1 d . . . . .
O411 O 0.2064(14) -0.1056(8) 0.1077(9) 0.037(4) Uani 1 1 d . . . . .
O451 O 0.2305(11) 0.0059(8) 0.1779(8) 0.028(4) Uani 1 1 d . . . . .
O511 O 0.0915(12) 0.0038(8) 0.0803(9) 0.036(4) Uani 1 1 d . . . . .
O612 O 0.2187(13) 0.2029(8) 0.0925(9) 0.034(4) Uani 1 1 d . U . . .
O672 O 0.3018(12) 0.1271(8) 0.1849(8) 0.028(4) Uani 1 1 d . . . . .
O712 O 0.4170(13) 0.2204(9) 0.1303(9) 0.038(4) Uani 1 1 d . . . . .
O810 O 0.5993(14) 0.0444(9) 0.1758(9) 0.036(4) Uani 1 1 d . . . . .
O890 O 0.4169(12) 0.0246(8) 0.2119(8) 0.027(3) Uani 1 1 d . U . . .
O910 O 0.5184(13) -0.0838(9) 0.1645(9) 0.035(4) Uani 1 1 d . . . . .
O911 O 0.2588(14) 0.0760(9) 0.0549(8) 0.036(4) Uani 1 1 d . . . . .
Cu7 Cu 0.40969(11) 0.22278(7) 0.22562(8) 0.0301(5) Uani 0.449(5) 1 d . . P A 1
Cu9 Cu 0.46818(12) -0.09236(7) 0.25125(8) 0.0284(5) Uani 0.551(5) 1 d . . P B 1
W7 W 0.40969(11) 0.22278(7) 0.22562(8) 0.0301(5) Uani 0.551(5) 1 d . . P A 2
W9 W 0.46818(12) -0.09236(7) 0.25125(8) 0.0284(5) Uani 0.449(5) 1 d . . P B 2
Cu1A Cu 0.000000 0.000000 0.500000 0.078(2) Uani 1 2 d S . P . .
O8A O 0.0519(18) -0.0934(10) 0.5106(11) 0.059(6) Uani 1 1 d . . . . .
O9A O 0.1847(15) -0.1521(9) 0.5536(10) 0.042(4) Uani 1 1 d . . . . .
N1A N 0.144(3) 0.0269(13) 0.5257(14) 0.066(8) Uani 1 1 d . . . . .
C2A C 0.189(3) 0.0894(18) 0.5295(19) 0.082(13) Uani 1 1 d . . . . .
H2A H 0.147891 0.128709 0.516352 0.098 Uiso 1 1 calc R U . . .
C3A C 0.284(4) 0.1022(18) 0.5496(19) 0.083(13) Uani 1 1 d . . . . .
H3A H 0.309345 0.148760 0.554231 0.099 Uiso 1 1 calc R U . . .
C4A C 0.350(4) 0.042(2) 0.5646(14) 0.077(12) Uani 1 1 d . . . . .
H4A H 0.421383 0.047107 0.576963 0.093 Uiso 1 1 calc R U . . .
C5A C 0.303(3) -0.0230(15) 0.5595(12) 0.053(9) Uani 1 1 d . . . . .
H5A H 0.342746 -0.064155 0.567823 0.063 Uiso 1 1 calc R U . . .
C6A C 0.201(2) -0.0293(13) 0.5431(13) 0.047(7) Uani 1 1 d D U . . .
C7A C 0.140(2) -0.0976(12) 0.5354(15) 0.048(7) Uani 1 1 d D . . . .
N1G N 0.633(2) 0.2777(15) -0.0186(14) 0.064(8) Uiso 1 1 d . . . . .
H1GA H 0.682252 0.308650 -0.012824 0.077 Uiso 1 1 calc R U . . .
H1GB H 0.596083 0.265972 0.014178 0.077 Uiso 1 1 calc R U . . .
N2G N 0.543(2) 0.1963(14) -0.0765(14) 0.056(7) Uiso 1 1 d . . . . .
H2GA H 0.531139 0.171150 -0.112052 0.068 Uiso 1 1 calc R U . . .
H2GB H 0.509429 0.187248 -0.041712 0.068 Uiso 1 1 calc R U . . .
N3G N 0.6630(19) 0.2640(13) -0.1241(12) 0.050(6) Uiso 1 1 d . . . . .
H3GA H 0.713280 0.294755 -0.120444 0.060 Uiso 1 1 calc R U . . .
H3GB H 0.647342 0.243566 -0.161774 0.060 Uiso 1 1 calc R U . . .
C1G C 0.613(2) 0.2494(15) -0.0752(14) 0.040(6) Uiso 1 1 d . . . . .
N4G N -0.2172(18) -0.0891(13) 0.2989(11) 0.042(5) Uiso 1 1 d . . . . .
H4GA H -0.217343 -0.135123 0.302038 0.050 Uiso 1 1 calc R U . . .
H4GB H -0.275230 -0.066402 0.290655 0.050 Uiso 1 1 calc R U . . .
N5G N -0.134(2) 0.0150(16) 0.3088(14) 0.069(8) Uiso 1 1 d . . . . .
H5GA H -0.192960 0.037101 0.305210 0.083 Uiso 1 1 calc R U . . .
H5GB H -0.076304 0.038927 0.313910 0.083 Uiso 1 1 calc R U . . .
N6G N -0.045(2) -0.0891(14) 0.3189(12) 0.051(6) Uiso 1 1 d . . . . .
H6GA H -0.045030 -0.135069 0.321963 0.061 Uiso 1 1 calc R U . . .
H6GB H 0.013694 -0.066003 0.324044 0.061 Uiso 1 1 calc R U . . .
C2G C -0.131(2) -0.0547(15) 0.3065(14) 0.043(7) Uiso 1 1 d . . . . .
N7G N -0.094(2) 0.2146(15) -0.0459(13) 0.059(7) Uiso 1 1 d . . . . .
H7GA H -0.111690 0.257919 -0.055851 0.071 Uiso 1 1 calc R U . . .
H7GB H -0.135574 0.179716 -0.056472 0.071 Uiso 1 1 calc R U . . .
N8G N 0.056(3) 0.256(2) -0.0006(18) 0.096(11) Uiso 1 1 d . . . . .
H8GA H 0.036071 0.298336 -0.011160 0.116 Uiso 1 1 calc R U . . .
H8GB H 0.116701 0.248769 0.019825 0.116 Uiso 1 1 calc R U . . .
N9G N 0.0292(19) 0.1354(13) -0.0025(11) 0.045(6) Uiso 1 1 d . . . . .
H9GA H 0.091109 0.128267 0.015839 0.054 Uiso 1 1 calc R U . . .
H9GB H -0.011206 0.099605 -0.012395 0.054 Uiso 1 1 calc R U . . .
C3G C -0.004(2) 0.2019(16) -0.0154(14) 0.047(7) Uiso 1 1 d . . . . .
N10G N 0.664(2) 0.2415(18) 0.1465(15) 0.074(9) Uiso 1 1 d . . . . .
H10A H 0.607472 0.217337 0.151477 0.089 Uiso 1 1 calc R U . . .
H10B H 0.661732 0.287603 0.146061 0.089 Uiso 1 1 calc R U . . .
N11G N 0.831(3) 0.254(2) 0.124(2) 0.110(13) Uiso 1 1 d . . . . .
H11A H 0.890143 0.237129 0.114299 0.133 Uiso 1 1 calc R U . . .
H11B H 0.820261 0.299507 0.124761 0.133 Uiso 1 1 calc R U . . .
N12G N 0.764(3) 0.1448(19) 0.1396(16) 0.083(10) Uiso 1 1 d . . . . .
H12A H 0.711301 0.116872 0.144288 0.099 Uiso 1 1 calc R U . . .
H12B H 0.825020 0.126873 0.134793 0.099 Uiso 1 1 calc R U . . .
C4G C 0.752(3) 0.2082(19) 0.1397(17) 0.058(8) Uiso 1 1 d . . . . .
N13G N 0.1052(19) 0.3349(14) 0.3291(12) 0.048(6) Uiso 1 1 d . . . . .
H13A H 0.093068 0.291905 0.315242 0.058 Uiso 1 1 calc R U . . .
H13B H 0.060062 0.368278 0.319760 0.058 Uiso 1 1 calc R U . . .
N14G N 0.2106(18) 0.4122(12) 0.3904(11) 0.042(5) Uiso 1 1 d . . . . .
H14A H 0.266333 0.418771 0.416041 0.050 Uiso 1 1 calc R U . . .
H14B H 0.167543 0.447002 0.382245 0.050 Uiso 1 1 calc R U . . .
N15G N 0.256(3) 0.2988(19) 0.3769(16) 0.085(10) Uiso 1 1 d . . . . .
H15A H 0.241924 0.256215 0.362405 0.102 Uiso 1 1 calc R U . . .
H15B H 0.313760 0.306971 0.400034 0.102 Uiso 1 1 calc R U . . .
C5G C 0.191(2) 0.3495(14) 0.3641(13) 0.037(6) Uiso 1 1 d . . . . .

loop_
_atom_site_aniso_label
_atom_site_aniso_U_11
_atom_site_aniso_U_22
_atom_site_aniso_U_33
_atom_site_aniso_U_23
_atom_site_aniso_U_13
_atom_site_aniso_U_12
W1 0.0345(6) 0.0369(6) 0.0385(6) 0.0049(5) -0.0020(5) -0.0079(4)
W2 0.0278(5) 0.0370(6) 0.0566(7) -0.0064(5) 0.0070(5) -0.0022(4)
W3 0.0351(6) 0.0400(6) 0.0431(6) -0.0131(5) -0.0026(5) -0.0026(5)
W4 0.0339(5) 0.0160(5) 0.0476(6) 0.0057(4) -0.0120(5) -0.0087(4)
W5 0.0211(5) 0.0226(5) 0.0595(7) 0.0058(5) -0.0128(5) -0.0050(4)
W6 0.0293(5) 0.0168(5) 0.0665(7) -0.0016(5) -0.0098(5) 0.0046(4)
W8 0.0218(5) 0.0471(7) 0.0413(6) -0.0033(5) -0.0074(4) -0.0034(4)
W10 0.0301(5) 0.0261(5) 0.0390(6) -0.0034(4) -0.0010(4) 0.0011(4)
W11 0.0364(5) 0.0151(4) 0.0388(5) 0.0000(4) -0.0134(4) -0.0050(4)
W12 0.0328(5) 0.0175(4) 0.0381(5) 0.0047(4) -0.0064(4) -0.0057(4)
P1 0.005(2) 0.003(2) 0.019(2) 0.0007(18) 0.0009(18) -0.0023(16)
O1T 0.052(12) 0.062(14) 0.035(10) 0.018(10) -0.004(9) 0.000(10)
O2T 0.038(12) 0.057(14) 0.11(2) -0.009(14) 0.009(13) -0.007(10)
O3T 0.055(12) 0.050(12) 0.036(10) -0.003(9) -0.005(9) -0.014(10)
O4T 0.070(14) 0.021(9) 0.043(11) 0.011(8) -0.017(10) -0.007(9)
O5T 0.019(9) 0.024(9) 0.099(16) 0.007(10) -0.013(9) -0.012(7)
O6T 0.035(9) 0.031(9) 0.098(14) 0.003(10) -0.001(10) 0.018(8)
O8T 0.033(10) 0.031(10) 0.058(12) 0.006(9) -0.019(9) -0.005(8)
O9T 0.077(18) 0.088(19) 0.070(16) 0.044(15) -0.014(14) -0.010(15)
O10T 0.039(10) 0.036(10) 0.048(11) -0.011(9) -0.003(9) 0.006(8)
O11T 0.057(12) 0.020(9) 0.046(11) -0.009(8) -0.021(9) -0.003(8)
O12 0.034(7) 0.037(7) 0.043(8) 0.004(6) 0.005(6) -0.020(6)
O12T 0.073(14) 0.019(9) 0.038(10) 0.019(8) -0.004(9) -0.002(9)
O13 0.054(12) 0.040(11) 0.039(10) -0.018(9) -0.006(9) -0.005(9)
O14 0.032(9) 0.013(8) 0.058(11) 0.008(8) -0.008(8) 0.003(7)
O19 0.037(4) 0.037(4) 0.037(4) 0.000(2) 0.001(2) 0.000(2)
O23 0.067(13) 0.023(9) 0.036(10) -0.004(8) -0.009(9) 0.008(9)
O25 0.020(8) 0.030(10) 0.074(13) 0.017(9) 0.000(9) -0.004(7)
O26 0.032(10) 0.018(8) 0.099(17) -0.016(10) 0.020(10) 0.004(7)
O37 0.029(9) 0.039(10) 0.045(10) -0.006(8) 0.007(8) 0.009(8)
O38 0.029(4) 0.029(4) 0.029(4) -0.001(2) 0.001(2) -0.001(2)
O45 0.020(7) 0.025(8) 0.059(10) 0.009(8) -0.007(7) -0.016(6)
O49 0.040(10) 0.022(8) 0.044(10) 0.007(8) -0.001(8) 0.000(7)
O56 0.030(9) 0.035(10) 0.055(11) 0.005(9) -0.027(8) -0.010(8)
O67 0.040(10) 0.012(8) 0.070(13) -0.006(8) 0.002(9) 0.012(7)
O78 0.030(9) 0.020(8) 0.036(9) 0.001(7) -0.003(7) -0.008(7)
O89 0.037(10) 0.042(11) 0.035(9) -0.002(8) -0.004(8) 0.012(8)
O101 0.031(4) 0.029(4) 0.031(4) -0.001(2) 0.001(2) 0.000(2)
O102 0.027(4) 0.026(4) 0.028(4) -0.001(2) 0.002(2) -0.001(2)
O123 0.022(8) 0.023(8) 0.047(10) -0.007(8) -0.006(7) -0.003(7)
O411 0.047(11) 0.010(7) 0.052(11) 0.000(7) -0.008(9) -0.006(7)
O451 0.014(7) 0.020(8) 0.048(10) 0.003(7) -0.007(7) -0.001(6)
O511 0.024(9) 0.020(8) 0.060(11) 0.002(8) -0.029(8) -0.001(7)
O612 0.034(8) 0.014(7) 0.050(9) 0.015(7) -0.022(7) 0.000(6)
O672 0.029(8) 0.015(7) 0.042(9) -0.002(7) -0.001(7) -0.008(6)
O712 0.036(10) 0.026(9) 0.052(11) -0.010(8) 0.000(8) -0.008(8)
O810 0.042(10) 0.023(9) 0.043(10) 0.010(8) 0.003(8) 0.014(8)
O890 0.027(4) 0.027(4) 0.028(4) 0.000(2) 0.001(2) -0.001(2)
O910 0.033(9) 0.025(9) 0.046(10) -0.001(8) -0.010(8) 0.004(7)
O911 0.047(11) 0.026(9) 0.033(9) 0.001(7) -0.011(8) -0.002(8)
Cu7 0.0282(8) 0.0137(7) 0.0482(9) -0.0047(6) 0.0005(6) -0.0076(5)
Cu9 0.0298(9) 0.0159(8) 0.0381(9) 0.0014(6) -0.0080(7) 0.0058(6)
W7 0.0282(8) 0.0137(7) 0.0482(9) -0.0047(6) 0.0005(6) -0.0076(5)
W9 0.0298(9) 0.0159(8) 0.0381(9) 0.0014(6) -0.0080(7) 0.0058(6)
Cu1A 0.122(6) 0.024(3) 0.078(4) -0.001(3) -0.060(4) 0.016(3)
O8A 0.080(17) 0.031(11) 0.060(14) 0.021(10) -0.028(12) 0.006(11)
O9A 0.047(11) 0.027(9) 0.052(11) 0.005(9) 0.000(9) 0.003(8)
N1A 0.10(2) 0.029(13) 0.065(18) 0.019(13) -0.025(16) -0.006(14)
C2A 0.11(3) 0.040(19) 0.09(3) 0.027(19) -0.05(2) -0.01(2)
C3A 0.14(4) 0.033(18) 0.07(2) -0.023(17) -0.03(3) -0.03(2)
C4A 0.11(3) 0.09(3) 0.025(15) 0.003(17) -0.016(18) -0.03(3)
C5A 0.10(3) 0.029(14) 0.024(13) -0.008(11) -0.004(15) -0.017(16)
C6A 0.064(15) 0.041(13) 0.034(12) 0.017(11) -0.006(11) 0.009(12)
C7A 0.058(19) 0.027(14) 0.059(19) 0.014(13) -0.007(16) 0.011(13)

loop_
_atom_type_symbol
_atom_type_description
_atom_type_scat_dispersion_real
_atom_type_scat_dispersion_imag
_atom_type_scat_source
C C 0.0033 0.0016 'International Tables Vol C Tables 4.2.6.8 and 6.1.1.4'
H H 0 0 'International Tables Vol C Tables 4.2.6.8 and 6.1.1.4'
Cu Cu 0.3201 1.2651 'International Tables Vol C Tables 4.2.6.8 and 6.1.1.4'
N N 0.0061 0.0033 'International Tables Vol C Tables 4.2.6.8 and 6.1.1.4'
O O 0.0106 0.006 'International Tables Vol C Tables 4.2.6.8 and 6.1.1.4'
P P 0.1023 0.0942 'International Tables Vol C Tables 4.2.6.8 and 6.1.1.4'
W W -0.849 6.8722 'International Tables Vol C Tables 4.2.6.8 and 6.1.1.4'

loop_
_exptl_crystal_face_index_h
_exptl_crystal_face_index_k
_exptl_crystal_face_index_l
_exptl_crystal_face_perp_dist
3 -25 8 0.0745
0 -2 -29 0.0881
-18 5 5 0.0743
5 18 20 0.071
-1 16 -23 0.1422
17 -8 4 0.1297

loop_
_geom_angle_atom_site_label_1
_geom_angle_atom_site_label_2
_geom_angle_atom_site_label_3
_geom_angle
_geom_angle_site_symmetry_1
_geom_angle_site_symmetry_3
_geom_angle_publ_flag
O1T W1 O12 100.1(9) . . ?
O1T W1 O13 102.8(9) . . ?
O1T W1 O14 101.5(9) . . ?
O1T W1 O19 103.9(9) . . ?
O1T W1 O123 169.7(8) . . ?
O12 W1 O123 71.1(6) . . ?
O13 W1 O12 87.3(8) . . ?
O13 W1 O123 72.0(7) . . ?
O14 W1 O12 83.6(7) . . ?
O14 W1 O13 155.2(8) . . ?
O14 W1 O123 83.2(6) . . ?
O19 W1 O12 155.8(7) . . ?
O19 W1 O13 90.8(8) . . ?
O19 W1 O14 88.2(8) . . ?
O19 W1 O123 85.3(7) . . ?
O2T W2 O12 102.5(10) . . ?
O2T W2 O23 103.0(10) . . ?
O2T W2 O25 99.3(10) . . ?
O2T W2 O26 100.7(10) . . ?
O2T W2 O123 173.1(11) . . ?
O12 W2 O26 156.4(7) . . ?
O12 W2 O123 72.2(6) . . ?
O23 W2 O12 90.0(7) . . ?
O23 W2 O26 89.2(8) . . ?
O23 W2 O123 73.2(7) . . ?
O25 W2 O12 87.6(7) . . ?
O25 W2 O23 157.6(8) . . ?
O25 W2 O26 84.3(8) . . ?
O25 W2 O123 84.9(6) . . ?
O26 W2 O123 85.1(6) . . ?
O3T W3 O13 100.4(8) . . ?
O3T W3 O23 100.3(9) . . ?
O3T W3 O37 103.2(9) . . ?
O3T W3 O38 103.0(9) . . ?
O3T W3 O123 169.6(8) . . ?
O13 W3 O123 71.8(7) . . ?
O23 W3 O13 86.9(8) . . ?
O23 W3 O38 156.7(7) . . ?
O23 W3 O123 73.0(6) . . ?
O37 W3 O13 156.4(8) . . ?
O37 W3 O23 87.8(7) . . ?
O37 W3 O38 87.4(7) . . ?
O37 W3 O123 84.6(7) . . ?
O38 W3 O13 88.4(7) . . ?
O38 W3 O123 83.9(6) . . ?
O4T W4 O14 104.0(8) . . ?
O4T W4 O45 99.1(8) . . ?
O4T W4 O49 103.3(9) . . ?
O4T W4 O411 100.5(8) . . ?
O4T W4 O451 167.4(7) . . ?
O14 W4 O45 86.3(7) . . ?
O14 W4 O411 154.8(6) . . ?
O14 W4 O451 83.6(6) . . ?
O45 W4 O451 71.1(6) . . ?
O49 W4 O14 89.9(8) . . ?
O49 W4 O45 157.6(7) . . ?
O49 W4 O411 90.0(8) . . ?
O49 W4 O451 86.5(6) . . ?
O411 W4 O45 84.3(8) . . ?
O411 W4 O451 71.2(6) . . ?
O5T W5 O25 101.1(9) . . ?
O5T W5 O45 101.3(7) . . ?
O5T W5 O56 102.5(8) . . ?
O5T W5 O451 171.8(7) . . ?
O5T W5 O511 101.5(9) . . ?
O25 W5 O451 83.9(6) . . ?
O45 W5 O25 88.6(8) . . ?
O45 W5 O451 72.1(6) . . ?
O56 W5 O25 85.6(8) . . ?
O56 W5 O45 156.2(7) . . ?
O56 W5 O451 84.3(6) . . ?
O56 W5 O511 89.1(8) . . ?
O511 W5 O25 157.4(7) . . ?
O511 W5 O45 87.4(7) . . ?
O511 W5 O451 73.6(6) . . ?
O6T W6 O26 101.1(9) . . ?
O6T W6 O56 99.7(9) . . ?
O6T W6 O67 102.1(9) . . ?
O6T W6 O612 101.8(9) . . ?
O6T W6 O672 174.3(9) . . ?
O26 W6 O56 84.9(8) . . ?
O26 W6 O612 156.6(7) . . ?
O26 W6 O672 84.4(6) . . ?
O56 W6 O672 82.3(6) . . ?
O67 W6 O26 90.1(8) . . ?
O67 W6 O56 158.2(7) . . ?
O67 W6 O612 90.0(8) . . ?
O67 W6 O672 76.1(6) . . ?
O612 W6 O56 86.4(8) . . ?
O612 W6 O672 72.9(6) . . ?
O8T W8 O38 101.0(8) . . ?
O8T W8 O78 99.9(7) . . ?
O8T W8 O89 101.5(8) . . ?
O8T W8 O810 101.2(9) . . ?
O8T W8 O890 173.0(8) . . ?
O38 W8 O78 88.0(7) . . ?
O38 W8 O89 88.6(7) . . ?
O38 W8 O810 157.8(7) . . ?
O38 W8 O890 84.9(6) . . ?
O78 W8 O89 158.6(7) . . ?
O78 W8 O890 83.9(6) . . ?
O89 W8 O890 74.7(6) . . ?
O810 W8 O78 89.0(7) . . ?
O810 W8 O89 86.2(7) . . ?
O810 W8 O890 72.9(7) . . ?
O10T W10 O101 103.2(8) . . ?
O10T W10 O102 102.9(8) . . ?
O10T W10 O810 101.1(8) . . ?
O10T W10 O890 171.7(7) . . ?
O10T W10 O910 100.1(8) . . ?
O101 W10 O102 83.2(7) . . ?
O101 W10 O890 84.4(6) . . ?
O102 W10 O890 81.3(6) . . ?
O810 W10 O101 155.2(7) . . ?
O810 W10 O102 86.8(7) . . ?
O810 W10 O890 71.7(6) . . ?
O910 W10 O101 90.0(7) . . ?
O910 W10 O102 156.9(7) . . ?
O910 W10 O810 90.5(7) . . ?
O910 W10 O890 76.1(7) . . ?
O11T W11 O101 103.8(8) . . ?
O11T W11 O411 100.2(8) . . ?
O11T W11 O451 168.5(7) . . ?
O11T W11 O511 99.4(8) . . ?
O11T W11 O911 104.4(8) . . ?
O101 W11 O411 90.0(7) . . ?
O101 W11 O451 84.6(6) . . ?
O101 W11 O511 156.8(7) . . ?
O101 W11 O911 87.3(7) . . ?
O411 W11 O451 71.6(6) . . ?
O411 W11 O511 84.9(7) . . ?
O511 W11 O451 72.3(6) . . ?
O911 W11 O411 155.1(7) . . ?
O911 W11 O451 83.5(6) . . ?
O911 W11 O511 87.9(7) . . ?
O12T W12 O102 100.7(8) . . ?
O12T W12 O612 102.1(8) . . ?
O12T W12 O672 172.2(7) . . ?
O12T W12 O712 101.5(9) . . ?
O12T W12 O911 102.2(8) . . ?
O102 W12 O612 156.6(7) . . ?
O102 W12 O672 86.3(6) . . ?
O102 W12 O911 86.3(7) . . ?
O612 W12 O672 71.3(6) . . ?
O712 W12 O102 91.3(7) . . ?
O712 W12 O612 89.4(7) . . ?
O712 W12 O672 74.8(7) . . ?
O712 W12 O911 156.2(8) . . ?
O911 W12 O612 83.8(7) . . ?
O911 W12 O672 81.4(6) . . ?
O451 P1 O123 109.3(9) . . ?
O451 P1 O672 108.2(9) . . ?
O672 P1 O123 110.6(9) . . ?
O890 P1 O123 109.1(9) . . ?
O890 P1 O451 110.3(9) . . ?
O890 P1 O672 109.3(9) . . ?
Cu7 O9T Cu9 174.7(15) 2_645 . ?
W1 O12 W2 125.7(8) . . ?
W1 O13 W3 125.6(10) . . ?
W4 O14 W1 146.7(10) . . ?
W1 O19 Cu9 151.2(11) . . ?
W1 O19 W9 151.2(11) . . ?
W3 O23 W2 124.1(9) . . ?
W5 O25 W2 151.2(9) . . ?
W6 O26 W2 151.3(10) . . ?
Cu7 O37 W3 149.8(10) . . ?
W7 O37 W3 149.8(10) . . ?
W8 O38 W3 149.6(9) . . ?
W5 O45 W4 126.4(8) . . ?
W4 O49 Cu9 147.5(10) . . ?
W4 O49 W9 147.5(10) . . ?
W5 O56 W6 151.4(10) . . ?
W6 O67 Cu7 122.4(8) . . ?
W6 O67 W7 122.4(8) . . ?
Cu7 O78 W8 146.9(9) . . ?
W7 O78 W8 146.9(9) . . ?
Cu9 O89 W8 123.1(9) . . ?
W9 O89 W8 123.1(9) . . ?
W11 O101 W10 152.8(10) . . ?
W12 O102 W10 152.0(9) . . ?
W2 O123 W1 90.7(6) . . ?
W2 O123 W3 89.8(5) . . ?
W3 O123 W1 90.5(6) . . ?
P1 O123 W1 125.3(9) . . ?
P1 O123 W2 124.8(9) . . ?
P1 O123 W3 124.9(9) . . ?
W11 O411 W4 126.9(9) . . ?
W4 O451 W11 90.3(5) . . ?
W5 O451 W4 90.3(5) . . ?
W5 O451 W11 89.2(5) . . ?
P1 O451 W4 125.8(9) . . ?
P1 O451 W5 125.3(9) . . ?
P1 O451 W11 124.8(9) . . ?
W5 O511 W11 124.9(8) . . ?
W6 O612 W12 123.5(8) . . ?
W6 O672 W12 91.4(6) . . ?
W6 O672 Cu7 88.8(5) . . ?
W6 O672 W7 88.8(5) . . ?
W12 O672 Cu7 88.5(5) . . ?
W12 O672 W7 88.5(5) . . ?
P1 O672 W6 128.9(9) . . ?
P1 O672 W12 125.5(9) . . ?
P1 O672 Cu7 122.0(9) . . ?
P1 O672 W7 122.0(9) . . ?
W12 O712 Cu7 123.9(9) . . ?
W12 O712 W7 123.9(9) . . ?
W8 O810 W10 125.3(9) . . ?
W8 O890 W10 89.7(5) . . ?
W8 O890 W9 88.9(5) . . ?
W10 O890 W9 86.6(5) . . ?
P1 O890 W8 127.8(9) . . ?
P1 O890 W10 128.2(9) . . ?
P1 O890 W9 123.0(8) . . ?
W10 O910 Cu9 123.2(9) . . ?
W10 O910 W9 123.2(9) . . ?
W11 O911 W12 149.3(10) . . ?
O9T Cu7 O67 95.5(9) 2_655 . ?
O9T Cu7 O672 162.6(9) 2_655 . ?
O9T Cu7 O712 94.1(9) 2_655 . ?
O37 Cu7 O9T 107.1(10) . 2_655 ?
O37 Cu7 O67 91.5(8) . . ?
O37 Cu7 O78 88.3(7) . . ?
O37 Cu7 O672 86.4(7) . . ?
O37 Cu7 O712 158.8(7) . . ?
O67 Cu7 O672 72.7(6) . . ?
O67 Cu7 O712 86.2(8) . . ?
O78 Cu7 O9T 103.9(9) . 2_655 ?
O78 Cu7 O67 159.8(7) . . ?
O78 Cu7 O672 87.1(6) . . ?
O78 Cu7 O712 86.7(7) . . ?
O712 Cu7 O672 72.8(6) . . ?
O19 Cu9 O9T 105.8(9) . . ?
O19 Cu9 O49 85.3(8) . . ?
O19 Cu9 O89 91.6(8) . . ?
O19 Cu9 O910 160.0(7) . . ?
O49 Cu9 O9T 93.3(9) . . ?
O89 Cu9 O9T 106.0(9) . . ?
O89 Cu9 O49 160.6(7) . . ?
O89 Cu9 O910 87.8(7) . . ?
O910 Cu9 O9T 93.6(9) . . ?
O910 Cu9 O49 88.7(7) . . ?
O9T W7 O67 95.5(9) 2_655 . ?
O9T W7 O672 162.6(9) 2_655 . ?
O9T W7 O712 94.1(9) 2_655 . ?
O37 W7 O9T 107.1(10) . 2_655 ?
O37 W7 O67 91.5(8) . . ?
O37 W7 O78 88.3(7) . . ?
O37 W7 O672 86.4(7) . . ?
O37 W7 O712 158.8(7) . . ?
O67 W7 O672 72.7(6) . . ?
O67 W7 O712 86.2(8) . . ?
O78 W7 O9T 103.9(9) . 2_655 ?
O78 W7 O67 159.8(7) . . ?
O78 W7 O672 87.1(6) . . ?
O78 W7 O712 86.7(7) . . ?
O712 W7 O672 72.8(6) . . ?
O9T W9 O890 167.4(8) . . ?
O19 W9 O9T 105.8(9) . . ?
O19 W9 O49 85.3(8) . . ?
O19 W9 O89 91.6(8) . . ?
O19 W9 O890 86.8(7) . . ?
O19 W9 O910 160.0(7) . . ?
O49 W9 O9T 93.3(9) . . ?
O49 W9 O890 87.4(6) . . ?
O89 W9 O9T 106.0(9) . . ?
O89 W9 O49 160.6(7) . . ?
O89 W9 O890 73.4(6) . . ?
O89 W9 O910 87.8(7) . . ?
O910 W9 O9T 93.6(9) . . ?
O910 W9 O49 88.7(7) . . ?
O910 W9 O890 73.9(6) . . ?
O8A Cu1A O8A 180.0 3_556 . ?
O8A Cu1A N1A 83.6(10) . . ?
O8A Cu1A N1A 96.4(10) 3_556 . ?
O8A Cu1A N1A 83.6(10) 3_556 3_556 ?
O8A Cu1A N1A 96.4(10) . 3_556 ?
N1A Cu1A N1A 180.0 . 3_556 ?
C7A O8A Cu1A 114.9(18) . . ?
C2A N1A Cu1A 131(3) . . ?
C2A N1A C6A 118(3) . . ?
C6A N1A Cu1A 111(2) . . ?
N1A C2A H2A 116.8 . . ?
C3A C2A N1A 126(4) . . ?
C3A C2A H2A 116.8 . . ?
C2A C3A H3A 121.3 . . ?
C2A C3A C4A 117(3) . . ?
C4A C3A H3A 121.3 . . ?
C3A C4A H4A 122.2 . . ?
C5A C4A C3A 116(4) . . ?
C5A C4A H4A 122.2 . . ?
C4A C5A H5A 119.2 . . ?
C6A C5A C4A 122(3) . . ?
C6A C5A H5A 119.2 . . ?
N1A C6A C5A 121(3) . . ?
N1A C6A C7A 112(2) . . ?
C5A C6A C7A 127(3) . . ?
O8A C7A O9A 126(2) . . ?
O8A C7A C6A 117(2) . . ?
O9A C7A C6A 117(2) . . ?
H1GA N1G H1GB 120.0 . . ?
C1G N1G H1GA 120.0 . . ?
C1G N1G H1GB 120.0 . . ?
H2GA N2G H2GB 120.0 . . ?
C1G N2G H2GA 120.0 . . ?
C1G N2G H2GB 120.0 . . ?
H3GA N3G H3GB 120.0 . . ?
C1G N3G H3GA 120.0 . . ?
C1G N3G H3GB 120.0 . . ?
N1G C1G N2G 115(3) . . ?
N3G C1G N1G 123(3) . . ?
N3G C1G N2G 122(3) . . ?
H4GA N4G H4GB 120.0 . . ?
C2G N4G H4GA 120.0 . . ?
C2G N4G H4GB 120.0 . . ?
H5GA N5G H5GB 120.0 . . ?
C2G N5G H5GA 120.0 . . ?
C2G N5G H5GB 120.0 . . ?
H6GA N6G H6GB 120.0 . . ?
C2G N6G H6GA 120.0 . . ?
C2G N6G H6GB 120.0 . . ?
N4G C2G N5G 119(3) . . ?
N4G C2G N6G 120(3) . . ?
N6G C2G N5G 121(3) . . ?
H7GA N7G H7GB 120.0 . . ?
C3G N7G H7GA 120.0 . . ?
C3G N7G H7GB 120.0 . . ?
H8GA N8G H8GB 120.0 . . ?
C3G N8G H8GA 120.0 . . ?
C3G N8G H8GB 120.0 . . ?
H9GA N9G H9GB 120.0 . . ?
C3G N9G H9GA 120.0 . . ?
C3G N9G H9GB 120.0 . . ?
N7G C3G N9G 122(3) . . ?
N8G C3G N7G 118(3) . . ?
N8G C3G N9G 120(3) . . ?
H10A N10G H10B 120.0 . . ?
C4G N10G H10A 120.0 . . ?
C4G N10G H10B 120.0 . . ?
H11A N11G H11B 120.0 . . ?
C4G N11G H11A 120.0 . . ?
C4G N11G H11B 120.0 . . ?
H12A N12G H12B 120.0 . . ?
C4G N12G H12A 120.0 . . ?
C4G N12G H12B 120.0 . . ?
N10G C4G N11G 112(4) . . ?
N12G C4G N10G 126(4) . . ?
N12G C4G N11G 122(4) . . ?
H13A N13G H13B 120.0 . . ?
C5G N13G H13A 120.0 . . ?
C5G N13G H13B 120.0 . . ?
H14A N14G H14B 120.0 . . ?
C5G N14G H14A 120.0 . . ?
C5G N14G H14B 120.0 . . ?
H15A N15G H15B 120.0 . . ?
C5G N15G H15A 120.0 . . ?
C5G N15G H15B 120.0 . . ?
N13G C5G N14G 123(3) . . ?
N15G C5G N13G 118(3) . . ?
N15G C5G N14G 119(3) . . ?

loop_
_geom_bond_atom_site_label_1
_geom_bond_atom_site_label_2
_geom_bond_distance
_geom_bond_site_symmetry_2
_geom_bond_publ_flag
W1 O1T 1.719(19) . ?
W1 O12 1.932(19) . ?
W1 O13 1.915(18) . ?
W1 O14 1.914(18) . ?
W1 O19 1.857(17) . ?
W1 O123 2.441(17) . ?
W2 O2T 1.67(2) . ?
W2 O12 1.935(18) . ?
W2 O23 1.932(19) . ?
W2 O25 1.92(2) . ?
W2 O26 1.94(2) . ?
W2 O123 2.397(16) . ?
W3 O3T 1.705(19) . ?
W3 O13 1.96(2) . ?
W3 O23 1.91(2) . ?
W3 O37 1.880(19) . ?
W3 O38 1.919(16) . ?
W3 O123 2.417(16) . ?
W4 O4T 1.703(17) . ?
W4 O14 1.895(19) . ?
W4 O45 1.951(17) . ?
W4 O49 1.828(18) . ?
W4 O411 1.946(18) . ?
W4 O451 2.433(15) . ?
W5 O5T 1.706(17) . ?
W5 O25 1.92(2) . ?
W5 O45 1.904(16) . ?
W5 O56 1.887(17) . ?
W5 O451 2.421(14) . ?
W5 O511 1.893(19) . ?
W6 O6T 1.721(17) . ?
W6 O26 1.90(2) . ?
W6 O56 1.943(17) . ?
W6 O67 1.852(19) . ?
W6 O612 1.927(19) . ?
W6 O672 2.362(16) . ?
W8 O8T 1.728(17) . ?
W8 O38 1.863(15) . ?
W8 O78 1.933(16) . ?
W8 O89 1.937(18) . ?
W8 O810 1.905(18) . ?
W8 O890 2.375(16) . ?
W10 O10T 1.712(18) . ?
W10 O101 1.932(17) . ?
W10 O102 1.960(16) . ?
W10 O810 1.906(19) . ?
W10 O890 2.425(15) . ?
W10 O910 1.851(17) . ?
W11 O11T 1.700(18) . ?
W11 O101 1.868(16) . ?
W11 O411 1.914(16) . ?
W11 O451 2.437(17) . ?
W11 O511 1.956(17) . ?
W11 O911 1.883(17) . ?
W12 O12T 1.690(17) . ?
W12 O102 1.882(16) . ?
W12 O612 1.953(17) . ?
W12 O672 2.415(16) . ?
W12 O712 1.854(17) . ?
W12 O911 1.951(17) . ?
P1 O123 1.555(18) . ?
P1 O451 1.535(16) . ?
P1 O672 1.542(16) . ?
P1 O890 1.531(16) . ?
O9T Cu7 1.92(3) 2_645 ?
O9T Cu9 1.97(3) . ?
O9T W9 1.97(3) . ?
O19 Cu9 1.883(17) . ?
O19 W9 1.883(17) . ?
O37 Cu7 1.876(18) . ?
O37 W7 1.876(18) . ?
O49 Cu9 1.965(18) . ?
O49 W9 1.965(18) . ?
O67 Cu7 1.967(17) . ?
O67 W7 1.967(17) . ?
O78 Cu7 1.879(16) . ?
O78 W7 1.879(16) . ?
O89 Cu9 1.906(19) . ?
O89 W9 1.906(19) . ?
O672 Cu7 2.423(15) . ?
O672 W7 2.423(15) . ?
O712 Cu7 1.970(19) . ?
O712 W7 1.970(19) . ?
O890 W9 2.452(16) . ?
O910 Cu9 1.948(18) . ?
O910 W9 1.948(18) . ?
Cu1A O8A 1.915(19) 3_556 ?
Cu1A O8A 1.915(19) . ?
Cu1A N1A 1.99(3) . ?
Cu1A N1A 1.99(3) 3_556 ?
O8A C7A 1.23(3) . ?
O9A C7A 1.24(3) . ?
N1A C2A 1.33(4) . ?
N1A C6A 1.34(4) . ?
C2A H2A 0.9500 . ?
C2A C3A 1.31(6) . ?
C3A H3A 0.9500 . ?
C3A C4A 1.46(6) . ?
C4A H4A 0.9500 . ?
C4A C5A 1.39(5) . ?
C5A H5A 0.9500 . ?
C5A C6A 1.36(4) . ?
C6A C7A 1.532(19) . ?
N1G H1GA 0.8800 . ?
N1G H1GB 0.8800 . ?
N1G C1G 1.29(4) . ?
N2G H2GA 0.8800 . ?
N2G H2GB 0.8800 . ?
N2G C1G 1.37(4) . ?
N3G H3GA 0.8800 . ?
N3G H3GB 0.8800 . ?
N3G C1G 1.26(3) . ?
N4G H4GA 0.8800 . ?
N4G H4GB 0.8800 . ?
N4G C2G 1.30(4) . ?
N5G H5GA 0.8800 . ?
N5G H5GB 0.8800 . ?
N5G C2G 1.33(4) . ?
N6G H6GA 0.8800 . ?
N6G H6GB 0.8800 . ?
N6G C2G 1.32(4) . ?
N7G H7GA 0.8800 . ?
N7G H7GB 0.8800 . ?
N7G C3G 1.32(4) . ?
N8G H8GA 0.8800 . ?
N8G H8GB 0.8800 . ?
N8G C3G 1.31(5) . ?
N9G H9GA 0.8800 . ?
N9G H9GB 0.8800 . ?
N9G C3G 1.36(4) . ?
N10G H10A 0.8800 . ?
N10G H10B 0.8800 . ?
N10G C4G 1.33(4) . ?
N11G H11A 0.8800 . ?
N11G H11B 0.8800 . ?
N11G C4G 1.40(5) . ?
N12G H12A 0.8800 . ?
N12G H12B 0.8800 . ?
N12G C4G 1.22(4) . ?
N13G H13A 0.8800 . ?
N13G H13B 0.8800 . ?
N13G C5G 1.33(4) . ?
N14G H14A 0.8800 . ?
N14G H14B 0.8800 . ?
N14G C5G 1.33(3) . ?
N15G H15A 0.8800 . ?
N15G H15B 0.8800 . ?
N15G C5G 1.30(4) . ?

loop_
_geom_torsion_atom_site_label_1
_geom_torsion_atom_site_label_2
_geom_torsion_atom_site_label_3
_geom_torsion_atom_site_label_4
_geom_torsion
_geom_torsion_site_symmetry_1
_geom_torsion_site_symmetry_2
_geom_torsion_site_symmetry_3
_geom_torsion_site_symmetry_4
_geom_torsion_publ_flag
W1 O19 Cu9 O9T -129(2) . . . . ?
W1 O19 Cu9 O49 -37(2) . . . . ?
W1 O19 Cu9 O89 123(2) . . . . ?
W1 O19 Cu9 O910 36(4) . . . . ?
W1 O19 W9 O9T -129(2) . . . . ?
W1 O19 W9 O49 -37(2) . . . . ?
W1 O19 W9 O89 123(2) . . . . ?
W1 O19 W9 O890 50(2) . . . . ?
W1 O19 W9 O910 36(4) . . . . ?
W3 O37 Cu7 O9T -135(2) . . . 2_655 ?
W3 O37 Cu7 O67 128(2) . . . . ?
W3 O37 Cu7 O78 -31(2) . . . . ?
W3 O37 Cu7 O672 56(2) . . . . ?
W3 O37 Cu7 O712 45(3) . . . . ?
W3 O37 W7 O9T -135(2) . . . 2_655 ?
W3 O37 W7 O67 128(2) . . . . ?
W3 O37 W7 O78 -31(2) . . . . ?
W3 O37 W7 O672 56(2) . . . . ?
W3 O37 W7 O712 45(3) . . . . ?
W8 O78 Cu7 O9T 138.6(17) . . . 2_655 ?
W8 O78 Cu7 O37 31.4(17) . . . . ?
W8 O78 Cu7 O67 -58(3) . . . . ?
W8 O78 Cu7 O672 -55.1(17) . . . . ?
W8 O78 Cu7 O712 -128.0(17) . . . . ?
W8 O78 W7 O9T 138.6(17) . . . 2_655 ?
W8 O78 W7 O37 31.4(17) . . . . ?
W8 O78 W7 O67 -58(3) . . . . ?
W8 O78 W7 O672 -55.1(17) . . . . ?
W8 O78 W7 O712 -128.0(17) . . . . ?
O1T W1 O19 Cu9 135(2) . . . . ?
O1T W1 O19 W9 135(2) . . . . ?
O3T W3 O37 Cu7 132(2) . . . . ?
O3T W3 O37 W7 132(2) . . . . ?
O4T W4 O14 W1 125.6(16) . . . . ?
O4T W4 O49 Cu9 -138.0(18) . . . . ?
O4T W4 O49 W9 -138.0(18) . . . . ?
O5T W5 O56 W6 130(2) . . . . ?
O5T W5 O511 W11 -172.1(10) . . . . ?
O6T W6 O26 W2 132(2) . . . . ?
O6T W6 O67 Cu7 -174.5(12) . . . . ?
O6T W6 O67 W7 -174.5(12) . . . . ?
O8T W8 O38 W3 127.7(18) . . . . ?
O10T W10 O910 Cu9 168.6(11) . . . . ?
O10T W10 O910 W9 168.6(11) . . . . ?
O11T W11 O101 W10 136(2) . . . . ?
O11T W11 O911 W12 -127(2) . . . . ?
O12 W1 O19 Cu9 -36(3) . . . . ?
O12 W1 O19 W9 -36(3) . . . . ?
O12T W12 O102 W10 -132.7(19) . . . . ?
O12T W12 O712 Cu7 173.0(11) . . . . ?
O12T W12 O712 W7 173.0(11) . . . . ?
O13 W1 O19 Cu9 -122(2) . . . . ?
O13 W1 O19 W9 -122(2) . . . . ?
O13 W3 O37 Cu7 -51(3) . . . . ?
O13 W3 O37 W7 -51(3) . . . . ?
O14 W1 O19 Cu9 34(2) . . . . ?
O14 W1 O19 W9 34(2) . . . . ?
O14 W4 O49 Cu9 -33.6(18) . . . . ?
O14 W4 O49 W9 -33.6(18) . . . . ?
O23 W3 O37 Cu7 -128(2) . . . . ?
O23 W3 O37 W7 -128(2) . . . . ?
O25 W5 O56 W6 30(2) . . . . ?
O25 W5 O511 W11 9(2) . . . . ?
O26 W6 O67 Cu7 84.2(12) . . . . ?
O26 W6 O67 W7 84.2(12) . . . . ?
O38 W3 O37 Cu7 29(2) . . . . ?
O38 W3 O37 W7 29(2) . . . . ?
O45 W4 O14 W1 -136.0(16) . . . . ?
O45 W4 O49 Cu9 46(3) . . . . ?
O45 W4 O49 W9 46(3) . . . . ?
O45 W5 O56 W6 -46(4) . . . . ?
O45 W5 O511 W11 -71.0(10) . . . . ?
O49 W4 O14 W1 21.9(16) . . . . ?
O56 W5 O511 W11 85.4(10) . . . . ?
O56 W6 O26 W2 33(2) . . . . ?
O56 W6 O67 Cu7 8(3) . . . . ?
O56 W6 O67 W7 8(3) . . . . ?
O67 W6 O26 W2 -125(2) . . . . ?
O78 W8 O38 W3 28.0(18) . . . . ?
O89 W8 O38 W3 -130.8(19) . . . . ?
O101 W10 O910 Cu9 -88.0(11) . . . . ?
O101 W10 O910 W9 -88.0(11) . . . . ?
O101 W11 O911 W12 -24(2) . . . . ?
O102 W10 O910 Cu9 -16(2) . . . . ?
O102 W10 O910 W9 -16(2) . . . . ?
O102 W12 O712 Cu7 -85.8(11) . . . . ?
O102 W12 O712 W7 -85.8(11) . . . . ?
O123 W1 O19 Cu9 -50(2) . . . . ?
O123 W1 O19 W9 -50(2) . . . . ?
O123 W3 O37 Cu7 -55(2) . . . . ?
O123 W3 O37 W7 -55(2) . . . . ?
O123 P1 O451 W4 -58.7(12) . . . . ?
O123 P1 O451 W5 62.5(12) . . . . ?
O123 P1 O451 W11 -179.4(9) . . . . ?
O123 P1 O672 W6 -57.4(13) . . . . ?
O123 P1 O672 W12 174.8(9) . . . . ?
O123 P1 O672 Cu7 60.7(12) . . . . ?
O123 P1 O672 W7 60.7(12) . . . . ?
O123 P1 O890 W8 -57.5(13) . . . . ?
O123 P1 O890 W10 175.6(9) . . . . ?
O123 P1 O890 W9 60.7(12) . . . . ?
O411 W4 O14 W1 -68(2) . . . . ?
O411 W4 O49 Cu9 121.2(18) . . . . ?
O411 W4 O49 W9 121.2(18) . . . . ?
O411 W11 O101 W10 -123(2) . . . . ?
O411 W11 O911 W12 61(3) . . . . ?
O451 W4 O14 W1 -64.5(15) . . . . ?
O451 W4 O49 Cu9 50.0(18) . . . . ?
O451 W4 O49 W9 50.0(18) . . . . ?
O451 W5 O56 W6 -54(2) . . . . ?
O451 W5 O511 W11 1.1(9) . . . . ?
O451 W11 O101 W10 -52(2) . . . . ?
O451 W11 O911 W12 61.3(19) . . . . ?
O451 P1 O123 W1 59.0(12) . . . . ?
O451 P1 O123 W2 -61.8(12) . . . . ?
O451 P1 O123 W3 179.6(9) . . . . ?
O451 P1 O672 W6 62.3(13) . . . . ?
O451 P1 O672 W12 -65.5(12) . . . . ?
O451 P1 O672 Cu7 -179.6(9) . . . . ?
O451 P1 O672 W7 -179.6(9) . . . . ?
O451 P1 O890 W8 -177.6(10) . . . . ?
O451 P1 O890 W10 55.4(13) . . . . ?
O451 P1 O890 W9 -59.4(12) . . . . ?
O511 W5 O56 W6 -128(2) . . . . ?
O511 W11 O101 W10 -46(3) . . . . ?
O511 W11 O911 W12 134(2) . . . . ?
O612 W6 O26 W2 -35(4) . . . . ?
O612 W6 O67 Cu7 -72.4(12) . . . . ?
O612 W6 O67 W7 -72.4(12) . . . . ?
O612 W12 O102 W10 34(3) . . . . ?
O612 W12 O712 Cu7 70.8(11) . . . . ?
O612 W12 O712 W7 70.8(11) . . . . ?
O672 W6 O26 W2 -49(2) . . . . ?
O672 W6 O67 Cu7 0.0(10) . . . . ?
O672 W6 O67 W7 0.0(10) . . . . ?
O672 W12 O102 W10 50.7(19) . . . . ?
O672 W12 O712 Cu7 0.0(9) . . . . ?
O672 W12 O712 W7 0.0(9) . . . . ?
O672 P1 O123 W1 178.0(9) . . . . ?
O672 P1 O123 W2 57.3(12) . . . . ?
O672 P1 O123 W3 -61.4(12) . . . . ?
O672 P1 O451 W4 -179.2(9) . . . . ?
O672 P1 O451 W5 -58.0(13) . . . . ?
O672 P1 O451 W11 60.1(12) . . . . ?
O672 P1 O890 W8 63.6(13) . . . . ?
O672 P1 O890 W10 -63.4(13) . . . . ?
O672 P1 O890 W9 -178.2(9) . . . . ?
O712 W12 O102 W10 125.4(19) . . . . ?
O810 W8 O38 W3 -54(3) . . . . ?
O810 W10 O910 Cu9 67.2(11) . . . . ?
O810 W10 O910 W9 67.2(11) . . . . ?
O890 W8 O38 W3 -56.1(18) . . . . ?
O890 W10 O910 Cu9 -3.8(9) . . . . ?
O890 W10 O910 W9 -3.8(9) . . . . ?
O890 P1 O123 W1 -61.7(12) . . . . ?
O890 P1 O123 W2 177.5(9) . . . . ?
O890 P1 O123 W3 58.9(12) . . . . ?
O890 P1 O451 W4 61.3(12) . . . . ?
O890 P1 O451 W5 -177.5(9) . . . . ?
O890 P1 O451 W11 -59.4(12) . . . . ?
O890 P1 O672 W6 -177.6(10) . . . . ?
O890 P1 O672 W12 54.6(12) . . . . ?
O890 P1 O672 Cu7 -59.4(12) . . . . ?
O890 P1 O672 W7 -59.4(12) . . . . ?
O911 W11 O101 W10 32(2) . . . . ?
O911 W12 O102 W10 -30.9(19) . . . . ?
O911 W12 O712 Cu7 -2(3) . . . . ?
O911 W12 O712 W7 -2(3) . . . . ?
Cu1A O8A C7A O9A 171(3) . . . . ?
Cu1A O8A C7A C6A -10(4) . . . . ?
Cu1A N1A C2A C3A 177(3) . . . . ?
Cu1A N1A C6A C5A 177(2) . . . . ?
Cu1A N1A C6A C7A 2(3) . . . . ?
N1A C2A C3A C4A 5(7) . . . . ?
N1A C6A C7A O8A 5(4) . . . . ?
N1A C6A C7A O9A -176(3) . . . . ?
C2A N1A C6A C5A -4(5) . . . . ?
C2A N1A C6A C7A -179(3) . . . . ?
C2A C3A C4A C5A -4(5) . . . . ?
C3A C4A C5A C6A -1(5) . . . . ?
C4A C5A C6A N1A 6(5) . . . . ?
C4A C5A C6A C7A 179(3) . . . . ?
C5A C6A C7A O8A -169(3) . . . . ?
C5A C6A C7A O9A 9(5) . . . . ?
C6A N1A C2A C3A -1(7) . . . . ?
